data_7205246
loop_
_publ_author_name
'Ho, Mei-Lin'
'Shih, Chien-Hung'
'Lee, Chia-Hwa'
'Lee, Gene-Hsiang'

_publ_section_title
;
 Synthesis, structures and photoluminescence properties of silver(i)
 complexes with N,N&#x2032;-di(pyrazin-2-yl)pyridine-2,6-diamine
;
_journal_issue 3
_journal_name_full CrystEngComm
_journal_page_first 992
_journal_paper_doi 10.1039/c0ce00294a
_journal_volume 13
_journal_year 2011
_chemical_formula_sum 'C32 H36 Ag2 Cl2 N16 O10'
_chemical_formula_weight 1091.41
_chemical_name_systematic
;
?
;
_space_group_IT_number 2
_symmetry_cell_setting triclinic
_symmetry_space_group_name_Hall '-P 1'
_symmetry_space_group_name_H-M 'P -1'
_atom_sites_solution_hydrogens geom
_atom_sites_solution_primary direct
_atom_sites_solution_secondary difmap
_audit_creation_method SHELXL-97
_cell_angle_alpha 79.178(2)
_cell_angle_beta 72.441(2)
_cell_angle_gamma 64.003(2)
_cell_formula_units_Z 1
_cell_length_a 9.6693(10)
_cell_length_b 10.2699(11)
_cell_length_c 11.6983(13)
_cell_measurement_reflns_used 3439
_cell_measurement_temperature 150(2)
_cell_measurement_theta_max 27.46
_cell_measurement_theta_min 2.21
_cell_volume 993.39(19)
_computing_cell_refinement 'Bruker SAINT'
_computing_data_collection 'Bruker SMART'
_computing_data_reduction 'Bruker SAINT'
_computing_molecular_graphics 'Bruker SHELXTL'
_computing_publication_material 'Bruker SHELXTL'
_computing_structure_refinement 'SHELXL-97 (Sheldrick, 1997)'
_computing_structure_solution 'SHELXS-97 (Sheldrick, 1990)'
_diffrn_ambient_temperature 150(2)
_diffrn_measured_fraction_theta_full 0.997
_diffrn_measured_fraction_theta_max 0.997
_diffrn_measurement_device_type 'BRUKER SMART APEXCCD area detector'
_diffrn_measurement_method 'omega scans'
_diffrn_radiation_monochromator graphite
_diffrn_radiation_source 'fine-focus sealed tube'
_diffrn_radiation_type MoK\a
_diffrn_radiation_wavelength 0.71073
_diffrn_reflns_av_R_equivalents 0.0489
_diffrn_reflns_av_sigmaI/netI 0.0569
_diffrn_reflns_limit_h_max 12
_diffrn_reflns_limit_h_min -12
_diffrn_reflns_limit_k_max 13
_diffrn_reflns_limit_k_min -13
_diffrn_reflns_limit_l_max 15
_diffrn_reflns_limit_l_min -15
_diffrn_reflns_number 12940
_diffrn_reflns_theta_full 27.50
_diffrn_reflns_theta_max 27.50
_diffrn_reflns_theta_min 1.83
_exptl_absorpt_coefficient_mu 1.198
_exptl_absorpt_correction_T_max 0.9764
_exptl_absorpt_correction_T_min 0.6722
_exptl_absorpt_correction_type multi-scan
_exptl_crystal_colour colorless
_exptl_crystal_density_diffrn 1.824
_exptl_crystal_density_meas ?
_exptl_crystal_density_method 'not measured'
_exptl_crystal_description plate
_exptl_crystal_F_000 548
_exptl_crystal_size_max 0.36
_exptl_crystal_size_mid 0.18
_exptl_crystal_size_min 0.02
_refine_diff_density_max 1.876
_refine_diff_density_min -1.306
_refine_diff_density_rms 0.155
_refine_ls_extinction_method none
_refine_ls_goodness_of_fit_ref 1.168
_refine_ls_hydrogen_treatment constr
_refine_ls_matrix_type full
_refine_ls_number_parameters 277
_refine_ls_number_reflns 4552
_refine_ls_number_restraints 0
_refine_ls_restrained_S_all 1.168
_refine_ls_R_factor_all 0.0734
_refine_ls_R_factor_gt 0.0639
_refine_ls_shift/su_max 0.002
_refine_ls_shift/su_mean 0.000
_refine_ls_structure_factor_coef Fsqd
_refine_ls_weighting_details 'calc w=1/[\s^2^(Fo^2^)+(0.0689P)^2^+2.3161P] where P=(Fo^2^+2Fc^2^)/3'
_refine_ls_weighting_scheme calc
_refine_ls_wR_factor_gt 0.1462
_refine_ls_wR_factor_ref 0.1509
_reflns_number_gt 4054
_reflns_number_total 4552
_reflns_threshold_expression >2sigma(I)
_cod_data_source_file C0CE00294A.TXT
_cod_data_source_block ic14183
_cod_depositor_comments
;
The following automatic conversions were performed:
'_symmetry_cell_setting' value 'Triclinic' changed to 'triclinic'
according to '/home/saulius/struct/CIF-dictionaries/cif_core.dic'
dictionary named 'cif_core.dic' version 2.4.1 from 2010-06-29.

Automatic conversion script
Id: cif_fix_enum 1555 2011-01-17 13:19:09Z saulius 

The following automatic conversions were performed:

'_exptl_crystal_density_meas' value 'not_measured' was changed to '?'
- the value is perceived as not measured.

Automatic conversion script
Id: cif_fix_values 3008 2015-01-20 13:52:24Z robertas 
;
_cod_original_cell_volume 993.39(18)
_cod_original_sg_symbol_H-M P-1
_cod_database_code 7205246

loop_
_symmetry_equiv_pos_as_xyz
'x, y, z'
'-x, -y, -z'

loop_
_atom_site_label
_atom_site_type_symbol
_atom_site_fract_x
_atom_site_fract_y
_atom_site_fract_z
_atom_site_U_iso_or_equiv
_atom_site_adp_type
_atom_site_occupancy
_atom_site_symmetry_multiplicity
_atom_site_calc_flag
_atom_site_refinement_flags
_atom_site_disorder_assembly
_atom_site_disorder_group
Ag Ag 0.53657(5) 0.86023(4) 0.59760(4) 0.02277(15) Uani 1 1 d . . .
Cl1 Cl 0.31447(17) 0.81347(15) 0.44497(13) 0.0286(3) Uani 1 1 d . . .
O1 O 0.3640(5) 0.9311(4) 0.4407(4) 0.0299(9) Uani 1 1 d . . .
O2 O 0.3361(5) 0.6948(4) 0.5389(4) 0.0319(10) Uani 1 1 d . . .
O3 O 0.1397(5) 0.8810(5) 0.4370(4) 0.0317(10) Uani 1 1 d . . .
O4 O 0.3901(5) 0.7473(5) 0.3201(4) 0.0337(10) Uiso 1 1 d . . .
N1 N 1.0334(5) 0.5457(5) 0.3280(4) 0.0215(9) Uani 1 1 d . . .
N2 N 0.9227(5) 0.3838(5) 0.3279(4) 0.0196(9) Uani 1 1 d . . .
H2 H 0.8359 0.3676 0.3525 0.023 Uiso 1 1 calc R . .
N3 N 1.0119(5) 0.1784(5) 0.2323(4) 0.0179(9) Uani 1 1 d . . .
N4 N 1.0884(5) -0.0347(5) 0.1414(4) 0.0209(9) Uani 1 1 d . . .
H4 H 1.1693 -0.1067 0.1020 0.025 Uiso 1 1 calc R . .
N5 N 0.9508(6) -0.1543(5) 0.1170(4) 0.0253(10) Uani 1 1 d . . .
N6 N 0.7526(5) 0.7114(5) 0.4852(4) 0.0209(9) Uani 1 1 d . . .
N7 N 0.6720(5) 0.0213(5) 0.2673(4) 0.0220(9) Uani 1 1 d . . .
C1 C 1.0139(7) 0.6672(6) 0.3712(5) 0.0234(11) Uani 1 1 d . . .
H1 H 1.0991 0.6973 0.3466 0.028 Uiso 1 1 calc R . .
C2 C 0.8760(7) 0.7496(6) 0.4494(5) 0.0236(11) Uani 1 1 d . . .
H2A H 0.8682 0.8338 0.4781 0.028 Uiso 1 1 calc R . .
C3 C 0.7683(6) 0.5912(5) 0.4453(4) 0.0171(10) Uani 1 1 d . . .
H3 H 0.6828 0.5617 0.4703 0.021 Uiso 1 1 calc R . .
C4 C 0.9113(6) 0.5074(5) 0.3662(5) 0.0173(10) Uani 1 1 d . . .
C5 C 1.0520(6) 0.2801(5) 0.2556(4) 0.0178(10) Uani 1 1 d . . .
C6 C 1.2025(6) 0.2784(6) 0.2130(5) 0.0224(11) Uani 1 1 d . . .
H6 H 1.2262 0.3526 0.2293 0.027 Uiso 1 1 calc R . .
C7 C 1.3190(6) 0.1621(6) 0.1446(5) 0.0250(12) Uani 1 1 d . . .
H7 H 1.4242 0.1564 0.1137 0.030 Uiso 1 1 calc R . .
C8 C 1.2816(6) 0.0576(6) 0.1225(5) 0.0228(11) Uani 1 1 d . . .
H8 H 1.3603 -0.0221 0.0773 0.027 Uiso 1 1 calc R . .
C9 C 1.1262(6) 0.0693(6) 0.1672(5) 0.0199(10) Uani 1 1 d . . .
C10 C 0.9444(6) -0.0438(6) 0.1673(5) 0.0206(11) Uani 1 1 d . . .
C11 C 0.8048(6) 0.0443(6) 0.2423(5) 0.0216(11) Uani 1 1 d . . .
H11 H 0.8031 0.1220 0.2765 0.026 Uiso 1 1 calc R . .
C12 C 0.6784(7) -0.0899(6) 0.2165(5) 0.0211(11) Uani 1 1 d . . .
H12 H 0.5867 -0.1095 0.2330 0.025 Uiso 1 1 calc R . .
C13 C 0.8177(7) -0.1746(6) 0.1411(5) 0.0225(11) Uani 1 1 d . . .
H13 H 0.8190 -0.2506 0.1049 0.027 Uiso 1 1 calc R . .
O5 O 1.3470(5) -0.2513(5) -0.0150(4) 0.0328(10) Uani 1 1 d . . .
N8 N 1.3734(6) -0.4401(5) -0.1064(5) 0.0264(10) Uani 1 1 d . . .
C14 C 1.3080(7) -0.3478(7) -0.0211(6) 0.0293(13) Uani 1 1 d . . .
H14 H 1.2227 -0.3571 0.0414 0.035 Uiso 1 1 calc R . .
C15 C 1.5034(8) -0.4340(7) -0.2068(6) 0.0362(15) Uani 1 1 d . . .
H15A H 1.5248 -0.3509 -0.2009 0.054 Uiso 1 1 calc R . .
H15B H 1.4743 -0.4231 -0.2824 0.054 Uiso 1 1 calc R . .
H15C H 1.5987 -0.5238 -0.2046 0.054 Uiso 1 1 calc R . .
C16 C 1.3190(8) -0.5512(7) -0.1044(6) 0.0339(14) Uani 1 1 d . . .
H16A H 1.2367 -0.5486 -0.0303 0.051 Uiso 1 1 calc R . .
H16B H 1.4084 -0.6466 -0.1078 0.051 Uiso 1 1 calc R . .
H16C H 1.2749 -0.5336 -0.1739 0.051 Uiso 1 1 calc R . .

loop_
_atom_site_aniso_label
_atom_site_aniso_U_11
_atom_site_aniso_U_22
_atom_site_aniso_U_33
_atom_site_aniso_U_23
_atom_site_aniso_U_13
_atom_site_aniso_U_12
Ag 0.0195(2) 0.0176(2) 0.0296(2) -0.01156(15) 0.00202(15) -0.00739(16)
Cl1 0.0299(7) 0.0244(7) 0.0345(8) -0.0109(6) -0.0016(6) -0.0142(6)
O1 0.034(2) 0.025(2) 0.040(2) -0.0066(18) -0.0090(19) -0.0195(18)
O2 0.032(2) 0.023(2) 0.039(2) -0.0008(18) -0.0013(19) -0.0153(18)
O3 0.0168(19) 0.028(2) 0.058(3) -0.001(2) -0.0180(19) -0.0110(17)
N1 0.018(2) 0.017(2) 0.031(2) -0.0062(18) -0.0016(18) -0.0084(18)
N2 0.015(2) 0.017(2) 0.028(2) -0.0117(18) 0.0014(17) -0.0086(17)
N3 0.017(2) 0.017(2) 0.022(2) -0.0059(17) -0.0038(17) -0.0079(17)
N4 0.021(2) 0.017(2) 0.027(2) -0.0134(18) 0.0026(18) -0.0097(18)
N5 0.028(2) 0.020(2) 0.028(2) -0.0123(19) 0.001(2) -0.011(2)
N6 0.023(2) 0.013(2) 0.028(2) -0.0039(17) -0.0076(19) -0.0071(17)
N7 0.023(2) 0.017(2) 0.026(2) -0.0062(18) -0.0038(19) -0.0079(18)
C1 0.025(3) 0.016(2) 0.034(3) -0.005(2) -0.009(2) -0.011(2)
C2 0.025(3) 0.019(3) 0.031(3) -0.006(2) -0.007(2) -0.011(2)
C3 0.019(2) 0.015(2) 0.019(2) -0.0061(19) -0.0016(19) -0.0078(19)
C4 0.021(2) 0.014(2) 0.019(2) -0.0010(19) -0.007(2) -0.007(2)
C5 0.023(3) 0.017(2) 0.016(2) -0.0047(19) -0.002(2) -0.010(2)
C6 0.021(3) 0.023(3) 0.027(3) -0.010(2) -0.001(2) -0.012(2)
C7 0.018(3) 0.030(3) 0.029(3) -0.010(2) -0.002(2) -0.011(2)
C8 0.017(2) 0.022(3) 0.028(3) -0.012(2) -0.001(2) -0.004(2)
C9 0.024(3) 0.018(2) 0.021(3) -0.006(2) -0.004(2) -0.012(2)
C10 0.025(3) 0.022(3) 0.019(3) -0.004(2) -0.003(2) -0.014(2)
C11 0.022(3) 0.017(2) 0.029(3) -0.009(2) -0.003(2) -0.009(2)
C12 0.026(3) 0.018(2) 0.026(3) -0.004(2) -0.009(2) -0.014(2)
C13 0.027(3) 0.017(2) 0.026(3) -0.010(2) -0.005(2) -0.009(2)
O5 0.032(2) 0.027(2) 0.040(2) -0.0200(19) -0.0021(19) -0.0112(19)
N8 0.027(2) 0.021(2) 0.033(3) -0.010(2) -0.002(2) -0.013(2)
C14 0.021(3) 0.030(3) 0.032(3) -0.005(2) 0.000(2) -0.009(2)
C15 0.044(4) 0.032(3) 0.035(3) -0.008(3) -0.002(3) -0.021(3)
C16 0.040(4) 0.029(3) 0.043(4) -0.007(3) -0.008(3) -0.023(3)

loop_
_atom_type_symbol
_atom_type_description
_atom_type_scat_dispersion_real
_atom_type_scat_dispersion_imag
_atom_type_scat_source
C C 0.0033 0.0016 'International Tables Vol C Tables 4.2.6.8 and 6.1.1.4'
H H 0.0000 0.0000 'International Tables Vol C Tables 4.2.6.8 and 6.1.1.4'
N N 0.0061 0.0033 'International Tables Vol C Tables 4.2.6.8 and 6.1.1.4'
O O 0.0106 0.0060 'International Tables Vol C Tables 4.2.6.8 and 6.1.1.4'
Cl Cl 0.1484 0.1585 'International Tables Vol C Tables 4.2.6.8 and 6.1.1.4'
Ag Ag -0.8971 1.1015 'International Tables Vol C Tables 4.2.6.8 and 6.1.1.4'

loop_
_geom_angle_atom_site_label_1
_geom_angle_atom_site_label_2
_geom_angle_atom_site_label_3
_geom_angle
_geom_angle_site_symmetry_1
_geom_angle_site_symmetry_3
_geom_angle_publ_flag
N7 Ag N6 170.32(17) 2_666 . ?
N7 Ag Ag 91.81(12) 2_666 2_676 ?
N6 Ag Ag 97.86(12) . 2_676 ?
O2 Cl1 O1 122.5(3) . . ?
O2 Cl1 O3 109.0(2) . . ?
O1 Cl1 O3 108.8(2) . . ?
O2 Cl1 O4 108.7(2) . . ?
O1 Cl1 O4 107.8(3) . . ?
O3 Cl1 O4 97.2(3) . . ?
C4 N1 C1 116.2(5) . . ?
C4 N2 C5 129.4(4) . . ?
C9 N3 C5 117.6(4) . . ?
C10 N4 C9 130.2(5) . . ?
C13 N5 C10 117.3(5) . . ?
C3 N6 C2 118.5(5) . . ?
C3 N6 Ag 125.2(4) . . ?
C2 N6 Ag 116.2(3) . . ?
C11 N7 C12 117.9(5) . . ?
C11 N7 Ag 120.9(3) . 2_666 ?
C12 N7 Ag 120.6(4) . 2_666 ?
N1 C1 C2 122.9(5) . . ?
N6 C2 C1 120.2(5) . . ?
N6 C3 C4 120.4(5) . . ?
N1 C4 N2 119.8(5) . . ?
N1 C4 C3 121.7(5) . . ?
N2 C4 C3 118.5(4) . . ?
N3 C5 C6 123.5(5) . . ?
N3 C5 N2 111.1(4) . . ?
C6 C5 N2 125.3(4) . . ?
C5 C6 C7 117.0(5) . . ?
C8 C7 C6 120.2(5) . . ?
C7 C8 C9 119.0(5) . . ?
N3 C9 N4 118.7(5) . . ?
N3 C9 C8 122.7(5) . . ?
N4 C9 C8 118.5(5) . . ?
N5 C10 N4 113.3(5) . . ?
N5 C10 C11 121.0(5) . . ?
N4 C10 C11 125.6(5) . . ?
N7 C11 C10 121.0(5) . . ?
N7 C12 C13 120.0(5) . . ?
N5 C13 C12 122.7(5) . . ?
C14 N8 C16 121.6(5) . . ?
C14 N8 C15 121.3(5) . . ?
C16 N8 C15 117.1(5) . . ?
O5 C14 N8 126.1(6) . . ?

loop_
_geom_bond_atom_site_label_1
_geom_bond_atom_site_label_2
_geom_bond_distance
_geom_bond_site_symmetry_2
_geom_bond_publ_flag
Ag N7 2.166(5) 2_666 ?
Ag N6 2.175(5) . ?
Ag Ag 3.2694(9) 2_676 ?
Cl1 O2 1.465(4) . ?
Cl1 O1 1.470(4) . ?
Cl1 O3 1.545(4) . ?
Cl1 O4 1.557(5) . ?
N1 C4 1.332(7) . ?
N1 C1 1.350(7) . ?
N2 C4 1.373(6) . ?
N2 C5 1.395(6) . ?
N3 C9 1.336(7) . ?
N3 C5 1.358(6) . ?
N4 C10 1.374(7) . ?
N4 C9 1.376(6) . ?
N5 C13 1.331(7) . ?
N5 C10 1.344(7) . ?
N6 C3 1.331(6) . ?
N6 C2 1.342(7) . ?
N7 C11 1.343(7) . ?
N7 C12 1.354(6) . ?
N7 Ag 2.166(5) 2_666 ?
C1 C2 1.377(8) . ?
C3 C4 1.412(7) . ?
C5 C6 1.382(7) . ?
C6 C7 1.404(7) . ?
C7 C8 1.360(7) . ?
C8 C9 1.392(7) . ?
C10 C11 1.387(7) . ?
C12 C13 1.376(8) . ?
O5 C14 1.225(7) . ?
N8 C14 1.320(7) . ?
N8 C16 1.445(7) . ?
N8 C15 1.454(8) . ?
